data_4073457
loop_
_publ_author_name
'Nishihara, Yasushi'
'Miyasaka, Mitsuru'
'Inoue, Yoshiaki'
'Yamaguchi, Tomoka'
'Kojima, Masaaki'
'Takagi, Kentaro'

_publ_section_title
;
 Preparation, Structures, and Thermal Reactivity of
 Alkoxycarbonyl(cyano)palladium(II) Complexestrans-Pd(COOR)(CN)(PPh3)2(R =
 Me, Et,nPr,iPr,nBu,tBu, and Bn) as Intermediates of the
 Palladium-Catalyzed Cyanoesterification of Norbornene Derivatives
;
_journal_issue 16
_journal_name_full Organometallics
_journal_page_first 4054
_journal_paper_doi 10.1021/om700343y
_journal_volume 26
_journal_year 2007
_chemical_formula_moiety 'C41 H37 N O2 P2 Pd '
_chemical_formula_sum 'C41 H37 N O2 P2 Pd'
_chemical_formula_weight 744.10
_space_group_IT_number 2
_symmetry_cell_setting triclinic
_symmetry_Int_Tables_number 2
_symmetry_space_group_name_Hall '-P 1'
_symmetry_space_group_name_H-M 'P -1'
_cell_angle_alpha 92.116(18)
_cell_angle_beta 105.123(17)
_cell_angle_gamma 116.199(13)
_cell_formula_units_Z 2
_cell_length_a 12.148(5)
_cell_length_b 12.420(5)
_cell_length_c 13.138(7)
_cell_measurement_reflns_used 14465
_cell_measurement_temperature 93.1
_cell_measurement_theta_max 27.5
_cell_measurement_theta_min 3.2
_cell_volume 1690.3(14)
_computing_cell_refinement PROCESS-AUTO
_computing_data_collection PROCESS-AUTO
_computing_data_reduction CrystalStructure
_computing_publication_material 'CrystalStructure 3.8'
_computing_structure_refinement CRYSTALS
_computing_structure_solution SIR92
_diffrn_detector_area_resol_mean 10.00
_diffrn_measured_fraction_theta_full 0.990
_diffrn_measured_fraction_theta_max 0.990
_diffrn_measurement_device_type 'Rigaku RAXIS-RAPID'
_diffrn_measurement_method \w
_diffrn_radiation_type 'Mo K\a'
_diffrn_radiation_wavelength 0.71075
_diffrn_reflns_av_R_equivalents 0.071
_diffrn_reflns_limit_h_max 14
_diffrn_reflns_limit_h_min -15
_diffrn_reflns_limit_k_max 16
_diffrn_reflns_limit_k_min -15
_diffrn_reflns_limit_l_max 17
_diffrn_reflns_limit_l_min -17
_diffrn_reflns_number 16720
_diffrn_reflns_theta_full 27.47
_diffrn_reflns_theta_max 27.47
_exptl_absorpt_coefficient_mu 0.682
_exptl_absorpt_correction_T_max 0.966
_exptl_absorpt_correction_T_min 0.627
_exptl_absorpt_correction_type multi-scan
_exptl_absorpt_process_details
;
    Higashi, T. (1995). Program for Absorption Correction.
    Rigaku Corporation, Tokyo, Japan.
;
_exptl_crystal_colour colorless
_exptl_crystal_density_diffrn 1.462
_exptl_crystal_density_method 'not measured'
_exptl_crystal_description prism
_exptl_crystal_F_000 764.00
_exptl_crystal_size_max 0.35
_exptl_crystal_size_mid 0.30
_exptl_crystal_size_min 0.05
_refine_diff_density_max 4.37
_refine_diff_density_min -2.82
_refine_ls_extinction_method none
_refine_ls_goodness_of_fit_ref 1.004
_refine_ls_hydrogen_treatment refall
_refine_ls_number_parameters 461
_refine_ls_number_reflns 13578
_refine_ls_R_factor_gt 0.0617
_refine_ls_shift/su_max 0.0000
_refine_ls_structure_factor_coef F
_refine_ls_weighting_details 'w = 1/[0.0010Fo^2^ + 2.8000\s(Fo^2^) + 0.5000]'
_refine_ls_weighting_scheme calc
_refine_ls_wR_factor_ref 0.0918
_reflns_number_gt 13515
_reflns_number_total 7641
_reflns_threshold_expression F^2^>2.0\s(F^2^)
_cod_data_source_file om700343y-file006.cif
_cod_data_source_block '_1'
_cod_original_cell_volume 1690.4(13)
_cod_original_formula_sum 'C41 H37 N O2 P2 Pd '
_cod_database_code 4073457

loop_
_symmetry_equiv_pos_site_id
_symmetry_equiv_pos_as_xyz
1 +X,+Y,+Z
2 -X,-Y,-Z

loop_
_atom_site_label
_atom_site_type_symbol
_atom_site_fract_x
_atom_site_fract_y
_atom_site_fract_z
_atom_site_U_iso_or_equiv
_atom_site_adp_type
_atom_site_occupancy
_atom_site_symmetry_multiplicity
_atom_site_calc_flag
_atom_site_refinement_flags
Pd(1) Pd 0.61637(2) 0.22559(2) 0.26622(2) 0.00995(7) Uani 1.00 1 d .
P(1) P 0.81921(8) 0.23275(8) 0.31333(8) 0.0112(2) Uani 1.00 1 d .
P(2) P 0.41318(8) 0.21335(8) 0.23397(8) 0.0115(2) Uani 1.00 1 d .
O(1) O 0.6945(2) 0.3942(2) 0.4550(2) 0.0167(6) Uani 1.00 1 d .
O(2) O 0.6025(2) 0.1999(2) 0.4800(2) 0.0161(6) Uani 1.00 1 d .
N(1) N 0.5755(3) 0.1847(3) 0.0156(3) 0.0227(9) Uani 1.00 1 d .
C(1) C 0.5882(3) 0.1927(3) 0.1038(3) 0.0163(9) Uani 1.00 1 d .
C(2) C 0.6463(3) 0.2870(3) 0.4201(3) 0.0108(8) Uani 1.00 1 d .
C(3) C 0.6151(3) 0.2447(3) 0.5874(3) 0.0180(10) Uani 1.00 1 d .
C(4) C 0.5641(4) 0.1388(4) 0.6442(3) 0.0269(11) Uani 1.00 1 d .
C(5) C 0.5660(5) 0.1815(5) 0.7538(4) 0.0417(15) Uani 1.00 1 d .
C(6) C 0.9073(3) 0.2715(3) 0.4556(3) 0.0126(9) Uani 1.00 1 d .
C(7) C 0.8505(3) 0.1929(3) 0.5221(3) 0.0153(9) Uani 1.00 1 d .
C(8) C 0.9102(3) 0.2160(3) 0.6314(3) 0.0172(10) Uani 1.00 1 d .
C(9) C 1.0294(3) 0.3189(3) 0.6765(3) 0.0186(10) Uani 1.00 1 d .
C(10) C 1.0857(3) 0.3989(3) 0.6132(3) 0.0180(9) Uani 1.00 1 d .
C(11) C 1.0255(3) 0.3755(3) 0.5023(3) 0.0163(9) Uani 1.00 1 d .
C(12) C 0.9304(3) 0.3362(3) 0.2487(3) 0.0135(9) Uani 1.00 1 d .
C(13) C 0.8954(3) 0.4075(3) 0.1839(3) 0.0163(9) Uani 1.00 1 d .
C(14) C 0.9792(3) 0.4857(3) 0.1342(3) 0.0208(10) Uani 1.00 1 d .
C(15) C 1.1002(3) 0.4923(4) 0.1501(3) 0.0237(10) Uani 1.00 1 d .
C(16) C 1.1358(3) 0.4209(3) 0.2143(3) 0.0201(10) Uani 1.00 1 d .
C(17) C 1.0522(3) 0.3414(3) 0.2634(3) 0.0201(10) Uani 1.00 1 d .
C(18) C 0.8143(3) 0.0867(3) 0.2776(3) 0.0121(8) Uani 1.00 1 d .
C(19) C 0.9075(3) 0.0568(3) 0.3379(3) 0.0175(9) Uani 1.00 1 d .
C(20) C 0.9051(3) -0.0524(3) 0.3098(3) 0.0189(10) Uani 1.00 1 d .
C(21) C 0.8086(3) -0.1350(3) 0.2208(3) 0.0172(9) Uani 1.00 1 d .
C(22) C 0.7160(3) -0.1067(3) 0.1588(3) 0.0186(10) Uani 1.00 1 d .
C(23) C 0.7192(3) 0.0028(3) 0.1879(3) 0.0154(9) Uani 1.00 1 d .
C(24) C 0.2779(3) 0.0688(3) 0.1558(3) 0.0136(9) Uani 1.00 1 d .
C(25) C 0.1513(3) 0.0416(3) 0.1522(3) 0.0202(10) Uani 1.00 1 d .
C(26) C 0.0487(3) -0.0695(3) 0.0940(3) 0.0215(10) Uani 1.00 1 d .
C(27) C 0.0710(3) -0.1513(3) 0.0397(3) 0.0223(10) Uani 1.00 1 d .
C(28) C 0.1955(3) -0.1252(3) 0.0427(3) 0.0215(10) Uani 1.00 1 d .
C(29) C 0.2998(3) -0.0137(3) 0.1013(3) 0.0179(9) Uani 1.00 1 d .
C(30) C 0.4079(3) 0.3336(3) 0.1617(3) 0.0144(9) Uani 1.00 1 d .
C(31) C 0.3070(3) 0.3148(3) 0.0706(3) 0.0175(10) Uani 1.00 1 d .
C(32) C 0.3049(3) 0.4118(3) 0.0222(3) 0.0212(10) Uani 1.00 1 d .
C(33) C 0.4035(3) 0.5300(3) 0.0644(3) 0.0225(11) Uani 1.00 1 d .
C(34) C 0.5037(3) 0.5476(3) 0.1544(4) 0.0224(11) Uani 1.00 1 d .
C(35) C 0.5085(3) 0.4520(3) 0.2015(3) 0.0181(9) Uani 1.00 1 d .
C(36) C 0.3620(3) 0.2359(3) 0.3491(3) 0.0150(9) Uani 1.00 1 d .
C(37) C 0.3696(3) 0.3449(3) 0.3872(3) 0.0153(9) Uani 1.00 1 d .
C(38) C 0.3289(3) 0.3586(3) 0.4734(3) 0.0177(9) Uani 1.00 1 d .
C(39) C 0.2787(3) 0.2615(3) 0.5240(3) 0.0203(10) Uani 1.00 1 d .
C(40) C 0.2721(3) 0.1509(3) 0.4890(3) 0.0202(10) Uani 1.00 1 d .
C(41) C 0.3121(3) 0.1377(3) 0.4020(3) 0.0149(9) Uani 1.00 1 d .
H(1) H 0.7035 0.2969 0.6250 0.023 Uiso 1.00 1 c R
H(2) H 0.5676 0.2886 0.5849 0.022 Uiso 1.00 1 c R
H(3) H 0.4779 0.0834 0.6033 0.033 Uiso 1.00 1 c R
H(4) H 0.6160 0.0988 0.6513 0.033 Uiso 1.00 1 c R
H(5) H 0.6462 0.1993 0.8045 0.055 Uiso 1.00 1 c R
H(6) H 0.4978 0.1192 0.7727 0.055 Uiso 1.00 1 c R
H(7) H 0.5553 0.2528 0.7532 0.055 Uiso 1.00 1 c R
H(8) H 0.7694 0.1225 0.4914 0.020 Uiso 1.00 1 c R
H(9) H 0.8701 0.1623 0.6752 0.023 Uiso 1.00 1 c R
H(10) H 1.0721 0.3337 0.7511 0.024 Uiso 1.00 1 c R
H(11) H 1.1655 0.4703 0.6449 0.020 Uiso 1.00 1 c R
H(12) H 1.0654 0.4303 0.4590 0.020 Uiso 1.00 1 c R
H(13) H 0.8129 0.4031 0.1728 0.019 Uiso 1.00 1 c R
H(14) H 0.9545 0.5350 0.0898 0.025 Uiso 1.00 1 c R
H(15) H 1.1579 0.5458 0.1164 0.027 Uiso 1.00 1 c R
H(16) H 1.2185 0.4259 0.2250 0.024 Uiso 1.00 1 c R
H(17) H 1.0768 0.2913 0.3067 0.026 Uiso 1.00 1 c R
H(18) H 0.9735 0.1128 0.3991 0.022 Uiso 1.00 1 c R
H(19) H 0.9691 -0.0711 0.3510 0.025 Uiso 1.00 1 c R
H(20) H 0.8057 -0.2110 0.2022 0.019 Uiso 1.00 1 c R
H(21) H 0.6511 -0.1623 0.0969 0.021 Uiso 1.00 1 c R
H(22) H 0.6553 0.0214 0.1462 0.019 Uiso 1.00 1 c R
H(23) H 0.1361 0.0985 0.1890 0.023 Uiso 1.00 1 c R
H(24) H -0.0369 -0.0888 0.0916 0.025 Uiso 1.00 1 c R
H(25) H 0.0004 -0.2265 0.0001 0.025 Uiso 1.00 1 c R
H(26) H 0.2099 -0.1822 0.0053 0.028 Uiso 1.00 1 c R
H(27) H 0.3852 0.0049 0.1034 0.021 Uiso 1.00 1 c R
H(28) H 0.2388 0.2347 0.0412 0.022 Uiso 1.00 1 c R
H(29) H 0.2357 0.3975 -0.0399 0.027 Uiso 1.00 1 c R
H(30) H 0.4022 0.5968 0.0322 0.033 Uiso 1.00 1 c R
H(31) H 0.5708 0.6281 0.1844 0.028 Uiso 1.00 1 c R
H(32) H 0.5804 0.4665 0.2612 0.021 Uiso 1.00 1 c R
H(33) H 0.4039 0.4128 0.3530 0.019 Uiso 1.00 1 c R
H(34) H 0.3359 0.4350 0.4977 0.023 Uiso 1.00 1 c R
H(35) H 0.2486 0.2699 0.5822 0.024 Uiso 1.00 1 c R
H(36) H 0.2398 0.0843 0.5252 0.023 Uiso 1.00 1 c R
H(37) H 0.3058 0.0615 0.3780 0.019 Uiso 1.00 1 c R

loop_
_atom_site_aniso_label
_atom_site_aniso_U_11
_atom_site_aniso_U_22
_atom_site_aniso_U_33
_atom_site_aniso_U_12
_atom_site_aniso_U_13
_atom_site_aniso_U_23
Pd(1) 0.00934(15) 0.01370(15) 0.00810(16) 0.00651(12) 0.00272(10) 0.00148(11)
P(1) 0.0105(4) 0.0138(4) 0.0106(5) 0.0069(3) 0.0031(3) 0.0009(3)
P(2) 0.0099(4) 0.0144(4) 0.0106(5) 0.0062(3) 0.0030(3) 0.0019(3)
O(1) 0.0182(12) 0.0147(12) 0.0170(16) 0.0083(11) 0.0044(11) -0.0002(11)
O(2) 0.0197(13) 0.0155(12) 0.0117(15) 0.0061(11) 0.0064(10) 0.0028(11)
N(1) 0.0183(16) 0.0331(19) 0.017(2) 0.0120(15) 0.0054(14) 0.0030(16)
C(1) 0.0149(17) 0.0170(17) 0.017(2) 0.0089(15) 0.0033(15) -0.0032(16)
C(2) 0.0116(16) 0.0162(16) 0.011(2) 0.0108(14) 0.0055(13) 0.0026(14)
C(3) 0.0203(19) 0.027(2) 0.009(2) 0.0128(17) 0.0059(15) 0.0029(16)
C(4) 0.029(2) 0.033(2) 0.019(2) 0.0162(19) 0.0063(18) 0.0109(19)
C(5) 0.054(3) 0.059(3) 0.024(3) 0.032(2) 0.018(2) 0.015(2)
C(6) 0.0115(16) 0.0170(17) 0.015(2) 0.0120(15) 0.0036(14) -0.0003(15)
C(7) 0.0147(17) 0.0201(18) 0.014(2) 0.0111(15) 0.0041(14) 0.0032(15)
C(8) 0.0218(19) 0.0199(18) 0.016(2) 0.0126(16) 0.0092(15) 0.0054(16)
C(9) 0.0233(19) 0.0234(19) 0.012(2) 0.0158(17) 0.0018(16) 0.0023(16)
C(10) 0.0152(18) 0.0197(18) 0.016(2) 0.0087(16) -0.0007(15) -0.0039(16)
C(11) 0.0173(18) 0.0217(18) 0.011(2) 0.0104(16) 0.0038(14) 0.0020(16)
C(12) 0.0124(16) 0.0090(15) 0.015(2) 0.0026(14) 0.0025(14) -0.0013(14)
C(13) 0.0153(17) 0.0186(17) 0.014(2) 0.0069(15) 0.0053(15) -0.0001(16)
C(14) 0.0233(19) 0.0239(19) 0.015(2) 0.0127(17) 0.0030(16) 0.0055(17)
C(15) 0.0213(19) 0.034(2) 0.012(2) 0.0075(18) 0.0090(16) 0.0038(18)
C(16) 0.0112(17) 0.030(2) 0.018(2) 0.0070(16) 0.0066(15) 0.0017(18)
C(17) 0.0206(19) 0.032(2) 0.013(2) 0.0158(17) 0.0066(16) 0.0072(17)
C(18) 0.0121(16) 0.0161(16) 0.012(2) 0.0084(14) 0.0068(14) 0.0027(14)
C(19) 0.0158(17) 0.027(2) 0.013(2) 0.0126(16) 0.0038(15) 0.0039(16)
C(20) 0.0204(18) 0.0216(19) 0.020(2) 0.0161(16) 0.0033(16) 0.0046(17)
C(21) 0.0168(18) 0.0095(15) 0.022(2) 0.0042(15) 0.0046(15) -0.0002(15)
C(22) 0.0183(18) 0.0150(17) 0.019(2) 0.0074(16) 0.0025(16) -0.0033(16)
C(23) 0.0131(17) 0.0192(18) 0.016(2) 0.0101(15) 0.0026(15) 0.0044(16)
C(24) 0.0140(16) 0.0206(18) 0.009(2) 0.0109(15) 0.0033(14) 0.0021(15)
C(25) 0.0190(18) 0.026(2) 0.014(2) 0.0092(17) 0.0043(15) 0.0031(17)
C(26) 0.0158(18) 0.024(2) 0.024(2) 0.0075(17) 0.0071(16) 0.0037(18)
C(27) 0.0224(19) 0.0231(19) 0.015(2) 0.0050(17) 0.0074(16) 0.0002(17)
C(28) 0.026(2) 0.024(2) 0.020(2) 0.0142(17) 0.0114(17) 0.0014(17)
C(29) 0.0179(18) 0.0173(18) 0.016(2) 0.0058(16) 0.0066(15) 0.0007(16)
C(30) 0.0139(17) 0.0173(17) 0.015(2) 0.0077(15) 0.0078(14) 0.0041(15)
C(31) 0.0178(18) 0.0226(19) 0.015(2) 0.0132(16) 0.0036(15) 0.0001(16)
C(32) 0.0205(19) 0.028(2) 0.018(2) 0.0141(17) 0.0058(16) 0.0060(18)
C(33) 0.034(2) 0.025(2) 0.025(2) 0.0208(18) 0.0198(18) 0.0141(18)
C(34) 0.0219(19) 0.0175(18) 0.032(2) 0.0109(17) 0.0111(18) 0.0059(18)
C(35) 0.0131(17) 0.0210(18) 0.018(2) 0.0062(15) 0.0044(15) 0.0038(16)
C(36) 0.0060(15) 0.0271(19) 0.009(2) 0.0063(15) 0.0014(13) 0.0006(16)
C(37) 0.0113(16) 0.0226(19) 0.014(2) 0.0097(15) 0.0032(14) 0.0045(16)
C(38) 0.0200(18) 0.0187(18) 0.018(2) 0.0131(16) 0.0057(15) -0.0020(16)
C(39) 0.0170(18) 0.033(2) 0.011(2) 0.0118(17) 0.0051(15) 0.0006(17)
C(40) 0.0141(17) 0.025(2) 0.019(2) 0.0056(16) 0.0072(15) 0.0065(17)
C(41) 0.0139(17) 0.0093(15) 0.024(2) 0.0057(14) 0.0089(15) 0.0012(15)

loop_
_atom_type_symbol
_atom_type_description
_atom_type_scat_dispersion_real
_atom_type_scat_dispersion_imag
_atom_type_scat_source
C C 0.003 0.002
;
International Tables for Crystallography
(1992, Vol. C, Tables 4.2.6.8 and 6.1.1.4)
;
H H 0.000 0.000
;
International Tables for Crystallography
(1992, Vol. C, Table 6.1.1.4)
;
N N 0.006 0.003
;
International Tables for Crystallography
(1992, Vol. C, Tables 4.2.6.8 and 6.1.1.4)
;
O O 0.011 0.006
;
International Tables for Crystallography
(1992, Vol. C, Tables 4.2.6.8 and 6.1.1.4)
;
P P 0.102 0.094
;
International Tables for Crystallography
(1992, Vol. C, Tables 4.2.6.8 and 6.1.1.4)
;
Pd Pd -0.999 1.007
;
International Tables for Crystallography
(1992, Vol. C, Tables 4.2.6.8 and 6.1.1.4)
;

loop_
_geom_angle_atom_site_label_1
_geom_angle_atom_site_label_2
_geom_angle_atom_site_label_3
_geom_angle
_geom_angle_publ_flag
P(1) Pd(1) P(2) 174.90(3) yes
P(1) Pd(1) C(1) 93.55(12) yes
P(1) Pd(1) C(2) 90.12(11) yes
P(2) Pd(1) C(1) 91.04(12) yes
P(2) Pd(1) C(2) 85.72(11) yes
C(1) Pd(1) C(2) 169.74(17) yes
Pd(1) P(1) C(6) 116.23(15) yes
Pd(1) P(1) C(12) 114.44(14) yes
Pd(1) P(1) C(18) 113.90(10) yes
C(6) P(1) C(12) 105.93(15) yes
C(6) P(1) C(18) 101.27(19) yes
C(12) P(1) C(18) 103.5(2) yes
Pd(1) P(2) C(24) 115.28(16) yes
Pd(1) P(2) C(30) 108.72(13) yes
Pd(1) P(2) C(36) 118.43(12) yes
C(24) P(2) C(30) 107.48(17) yes
C(24) P(2) C(36) 102.58(17) yes
C(30) P(2) C(36) 103.3(2) yes
C(2) O(2) C(3) 115.3(2) yes
Pd(1) C(1) N(1) 174.3(3) yes
Pd(1) C(2) O(1) 121.8(3) yes
Pd(1) C(2) O(2) 115.8(2) yes
O(1) C(2) O(2) 122.3(3) yes
O(2) C(3) C(4) 109.4(3) yes
C(3) C(4) C(5) 110.8(4) yes
P(1) C(6) C(7) 117.4(2) yes
P(1) C(6) C(11) 123.9(3) yes
C(7) C(6) C(11) 118.6(3) yes
C(6) C(7) C(8) 121.3(2) yes
C(7) C(8) C(9) 119.4(3) yes
C(8) C(9) C(10) 120.4(3) yes
C(9) C(10) C(11) 120.3(2) yes
C(6) C(11) C(10) 120.0(3) yes
P(1) C(12) C(13) 120.4(3) yes
P(1) C(12) C(17) 120.1(3) yes
C(13) C(12) C(17) 119.5(3) yes
C(12) C(13) C(14) 120.6(4) yes
C(13) C(14) C(15) 119.8(4) yes
C(14) C(15) C(16) 120.0(4) yes
C(15) C(16) C(17) 120.7(4) yes
C(12) C(17) C(16) 119.3(4) yes
P(1) C(18) C(19) 121.2(2) yes
P(1) C(18) C(23) 120.7(3) yes
C(19) C(18) C(23) 118.1(4) yes
C(18) C(19) C(20) 121.1(3) yes
C(19) C(20) C(21) 119.7(4) yes
C(20) C(21) C(22) 120.2(4) yes
C(21) C(22) C(23) 119.5(3) yes
C(18) C(23) C(22) 121.3(3) yes
P(2) C(24) C(25) 119.5(3) yes
P(2) C(24) C(29) 120.4(2) yes
C(25) C(24) C(29) 120.2(3) yes
C(24) C(25) C(26) 119.3(4) yes
C(25) C(26) C(27) 120.3(4) yes
C(26) C(27) C(28) 120.8(3) yes
C(27) C(28) C(29) 119.5(4) yes
C(24) C(29) C(28) 119.9(4) yes
P(2) C(30) C(31) 123.6(2) yes
P(2) C(30) C(35) 118.0(3) yes
C(31) C(30) C(35) 118.4(3) yes
C(30) C(31) C(32) 120.9(3) yes
C(31) C(32) C(33) 120.3(3) yes
C(32) C(33) C(34) 118.4(4) yes
C(33) C(34) C(35) 121.9(3) yes
C(30) C(35) C(34) 120.1(3) yes
P(2) C(36) C(37) 123.6(3) yes
P(2) C(36) C(41) 118.8(3) yes
C(37) C(36) C(41) 117.6(4) yes
C(36) C(37) C(38) 122.2(3) yes
C(37) C(38) C(39) 119.8(4) yes
C(38) C(39) C(40) 119.5(4) yes
C(39) C(40) C(41) 120.3(4) yes
C(36) C(41) C(40) 120.6(4) yes
O(2) C(3) H(1) 109.4 no
O(2) C(3) H(2) 109.6 no
C(4) C(3) H(1) 109.3 no
C(4) C(3) H(2) 109.6 no
H(1) C(3) H(2) 109.5 no
C(3) C(4) H(3) 109.0 no
C(3) C(4) H(4) 109.3 no
C(5) C(4) H(3) 109.0 no
C(5) C(4) H(4) 109.2 no
H(3) C(4) H(4) 109.5 no
C(4) C(5) H(5) 109.4 no
C(4) C(5) H(6) 109.4 no
C(4) C(5) H(7) 109.6 no
H(5) C(5) H(6) 109.5 no
H(5) C(5) H(7) 109.5 no
H(6) C(5) H(7) 109.5 no
C(6) C(7) H(8) 119.4 no
C(8) C(7) H(8) 119.3 no
C(7) C(8) H(9) 120.2 no
C(9) C(8) H(9) 120.4 no
C(8) C(9) H(10) 119.7 no
C(10) C(9) H(10) 119.9 no
C(9) C(10) H(11) 119.9 no
C(11) C(10) H(11) 119.8 no
C(6) C(11) H(12) 120.0 no
C(10) C(11) H(12) 120.0 no
C(12) C(13) H(13) 119.7 no
C(14) C(13) H(13) 119.6 no
C(13) C(14) H(14) 120.2 no
C(15) C(14) H(14) 120.0 no
C(14) C(15) H(15) 120.1 no
C(16) C(15) H(15) 120.0 no
C(15) C(16) H(16) 119.6 no
C(17) C(16) H(16) 119.7 no
C(12) C(17) H(17) 120.3 no
C(16) C(17) H(17) 120.3 no
C(18) C(19) H(18) 119.5 no
C(20) C(19) H(18) 119.4 no
C(19) C(20) H(19) 120.2 no
C(21) C(20) H(19) 120.1 no
C(20) C(21) H(20) 119.9 no
C(22) C(21) H(20) 119.9 no
C(21) C(22) H(21) 120.3 no
C(23) C(22) H(21) 120.2 no
C(18) C(23) H(22) 119.3 no
C(22) C(23) H(22) 119.4 no
C(24) C(25) H(23) 120.2 no
C(26) C(25) H(23) 120.5 no
C(25) C(26) H(24) 119.8 no
C(27) C(26) H(24) 119.8 no
C(26) C(27) H(25) 119.6 no
C(28) C(27) H(25) 119.6 no
C(27) C(28) H(26) 120.2 no
C(29) C(28) H(26) 120.3 no
C(24) C(29) H(27) 120.1 no
C(28) C(29) H(27) 120.0 no
C(30) C(31) H(28) 119.6 no
C(32) C(31) H(28) 119.5 no
C(31) C(32) H(29) 119.9 no
C(33) C(32) H(29) 119.8 no
C(32) C(33) H(30) 120.8 no
C(34) C(33) H(30) 120.9 no
C(33) C(34) H(31) 119.0 no
C(35) C(34) H(31) 119.1 no
C(30) C(35) H(32) 120.0 no
C(34) C(35) H(32) 119.9 no
C(36) C(37) H(33) 118.9 no
C(38) C(37) H(33) 118.8 no
C(37) C(38) H(34) 120.0 no
C(39) C(38) H(34) 120.2 no
C(38) C(39) H(35) 120.1 no
C(40) C(39) H(35) 120.4 no
C(39) C(40) H(36) 119.7 no
C(41) C(40) H(36) 120.0 no
C(36) C(41) H(37) 119.8 no
C(40) C(41) H(37) 119.7 no

loop_
_geom_bond_atom_site_label_1
_geom_bond_atom_site_label_2
_geom_bond_distance
_geom_bond_publ_flag
Pd(1) P(1) 2.3388(10) yes
Pd(1) P(2) 2.3268(10) yes
Pd(1) C(1) 2.067(4) yes
Pd(1) C(2) 2.014(4) yes
P(1) C(6) 1.819(3) yes
P(1) C(12) 1.828(4) yes
P(1) C(18) 1.828(4) yes
P(2) C(24) 1.832(2) yes
P(2) C(30) 1.815(4) yes
P(2) C(36) 1.835(4) yes
O(1) C(2) 1.205(4) yes
O(2) C(2) 1.359(4) yes
O(2) C(3) 1.442(5) yes
N(1) C(1) 1.123(6) yes
C(3) C(4) 1.504(6) yes
C(4) C(5) 1.506(8) yes
C(6) C(7) 1.405(5) yes
C(6) C(11) 1.397(3) yes
C(7) C(8) 1.383(5) yes
C(8) C(9) 1.394(4) yes
C(9) C(10) 1.380(6) yes
C(10) C(11) 1.402(5) yes
C(12) C(13) 1.375(6) yes
C(12) C(17) 1.412(6) yes
C(13) C(14) 1.388(6) yes
C(14) C(15) 1.394(6) yes
C(15) C(16) 1.374(7) yes
C(16) C(17) 1.388(6) yes
C(18) C(19) 1.404(6) yes
C(18) C(23) 1.395(4) yes
C(19) C(20) 1.378(6) yes
C(20) C(21) 1.388(4) yes
C(21) C(22) 1.395(6) yes
C(22) C(23) 1.380(6) yes
C(24) C(25) 1.409(5) yes
C(24) C(29) 1.385(6) yes
C(25) C(26) 1.396(4) yes
C(26) C(27) 1.379(7) yes
C(27) C(28) 1.388(6) yes
C(28) C(29) 1.407(4) yes
C(30) C(31) 1.397(5) yes
C(30) C(35) 1.397(4) yes
C(31) C(32) 1.390(6) yes
C(32) C(33) 1.392(4) yes
C(33) C(34) 1.386(6) yes
C(34) C(35) 1.377(6) yes
C(36) C(37) 1.381(6) yes
C(36) C(41) 1.402(5) yes
C(37) C(38) 1.382(6) yes
C(38) C(39) 1.375(6) yes
C(39) C(40) 1.393(7) yes
C(40) C(41) 1.385(7) yes
C(3) H(1) 0.950 no
C(3) H(2) 0.950 no
C(4) H(3) 0.950 no
C(4) H(4) 0.950 no
C(5) H(5) 0.950 no
C(5) H(6) 0.950 no
C(5) H(7) 0.950 no
C(7) H(8) 0.950 no
C(8) H(9) 0.950 no
C(9) H(10) 0.950 no
C(10) H(11) 0.950 no
C(11) H(12) 0.950 no
C(13) H(13) 0.950 no
C(14) H(14) 0.950 no
C(15) H(15) 0.950 no
C(16) H(16) 0.950 no
C(17) H(17) 0.950 no
C(19) H(18) 0.950 no
C(20) H(19) 0.950 no
C(21) H(20) 0.950 no
C(22) H(21) 0.950 no
C(23) H(22) 0.950 no
C(25) H(23) 0.950 no
C(26) H(24) 0.950 no
C(27) H(25) 0.950 no
C(28) H(26) 0.950 no
C(29) H(27) 0.950 no
C(31) H(28) 0.950 no
C(32) H(29) 0.950 no
C(33) H(30) 0.950 no
C(34) H(31) 0.950 no
C(35) H(32) 0.950 no
C(37) H(33) 0.950 no
C(38) H(34) 0.950 no
C(39) H(35) 0.950 no
C(40) H(36) 0.950 no
C(41) H(37) 0.950 no

loop_
_geom_contact_atom_site_label_1
_geom_contact_atom_site_label_2
_geom_contact_distance
_geom_contact_site_symmetry_2
O(1) C(10) 3.145(4) 2_766
O(1) C(11) 3.218(3) 2_766
O(1) C(38) 3.330(5) 2_666
N(1) C(5) 3.409(7) 1_554
N(1) C(22) 3.361(4) 2_655
N(1) C(23) 3.546(4) 2_655
N(1) C(28) 3.429(7) 2_655
C(5) N(1) 3.409(7) 1_556
C(5) C(23) 3.513(6) 2_656
C(5) C(29) 3.507(8) 2_656
C(9) C(13) 3.416(6) 2_766
C(9) C(14) 3.464(7) 2_766
C(10) O(1) 3.145(4) 2_766
C(10) C(13) 3.415(6) 2_766
C(11) O(1) 3.218(3) 2_766
C(11) C(11) 3.412(6) 2_766
C(13) C(9) 3.416(6) 2_766
C(13) C(10) 3.415(6) 2_766
C(14) C(9) 3.464(7) 2_766
C(21) C(26) 3.534(6) 1_655
C(22) N(1) 3.361(4) 2_655
C(23) N(1) 3.546(4) 2_655
C(23) C(5) 3.513(6) 2_656
C(26) C(21) 3.534(6) 1_455
C(26) C(26) 3.328(6) 2_555
C(28) N(1) 3.429(7) 2_655
C(29) C(5) 3.507(8) 2_656
C(32) C(34) 3.595(7) 2_665
C(33) C(33) 3.527(8) 2_665
C(33) C(34) 3.594(7) 2_665
C(34) C(32) 3.595(7) 2_665
C(34) C(33) 3.594(7) 2_665
C(38) O(1) 3.330(5) 2_666
Pd(1) H(11) 3.446 2_766
O(1) H(11) 2.499 2_766
O(1) H(12) 2.650 2_766
O(1) H(34) 2.395 2_666
O(2) H(3) 3.264 2_656
O(2) H(4) 3.496 2_656
N(1) H(5) 3.098 1_554
N(1) H(6) 3.049 1_554
N(1) H(7) 3.551 1_554
N(1) H(21) 2.648 2_655
N(1) H(22) 3.013 2_655
N(1) H(26) 2.705 2_655
N(1) H(27) 3.054 2_655
N(1) H(30) 2.720 2_665
C(1) H(21) 3.241 2_655
C(1) H(26) 3.192 2_655
C(1) H(30) 3.197 2_665
C(2) H(11) 3.188 2_766
C(2) H(12) 3.598 2_766
C(2) H(34) 3.476 2_666
C(4) H(37) 3.525 2_656
C(5) H(15) 3.491 2_766
C(5) H(22) 3.378 2_656
C(5) H(26) 3.594 2_656
C(5) H(27) 3.192 2_656
C(7) H(19) 3.329 2_756
C(7) H(36) 3.098 2_656
C(7) H(37) 3.409 2_656
C(8) H(19) 2.762 2_756
C(8) H(36) 3.598 2_656
C(8) H(37) 3.255 2_656
C(9) H(13) 3.345 2_766
C(9) H(14) 3.423 2_766
C(9) H(19) 3.095 2_756
C(9) H(20) 3.036 2_756
C(9) H(35) 3.477 1_655
C(10) H(12) 3.384 2_766
C(10) H(13) 3.237 2_766
C(10) H(32) 3.506 2_766
C(10) H(35) 3.133 1_655
C(11) H(12) 3.139 2_766
C(11) H(34) 3.525 1_655
C(11) H(35) 3.452 1_655
C(12) H(11) 3.488 2_766
C(12) H(26) 3.374 2_655
C(13) H(10) 3.117 2_766
C(13) H(11) 3.086 2_766
C(13) H(26) 3.211 2_655
C(14) H(10) 3.027 2_766
C(14) H(14) 3.277 2_765
C(14) H(15) 3.199 2_765
C(14) H(26) 3.535 2_655
C(14) H(29) 3.500 2_665
C(15) H(1) 3.393 2_766
C(15) H(14) 3.020 2_765
C(15) H(25) 3.314 2_655
C(16) H(1) 3.437 2_766
C(16) H(25) 3.169 2_655
C(16) H(33) 3.339 1_655
C(17) H(25) 3.480 2_655
C(18) H(6) 3.370 2_656
C(18) H(36) 3.423 2_656
C(19) H(36) 2.942 2_656
C(20) H(9) 3.521 2_756
C(20) H(23) 3.436 1_655
C(20) H(24) 3.187 1_655
C(20) H(35) 3.164 2_656
C(20) H(36) 3.065 2_656
C(21) H(10) 3.358 2_756
C(21) H(24) 2.743 1_655
C(21) H(28) 3.427 2_655
C(21) H(31) 2.984 1_545
C(21) H(35) 3.196 2_656
C(22) H(6) 2.907 2_656
C(22) H(7) 3.514 2_656
C(22) H(24) 3.264 1_655
C(22) H(28) 3.309 2_655
C(22) H(31) 3.056 1_545
C(23) H(6) 2.599 2_656
C(23) H(26) 3.465 2_655
C(25) H(9) 3.431 2_656
C(25) H(24) 3.327 2_555
C(26) H(9) 3.346 2_656
C(26) H(20) 3.408 1_455
C(26) H(24) 3.202 2_555
C(26) H(28) 3.120 2_555
C(27) H(28) 3.280 2_555
C(28) H(5) 2.874 2_656
C(28) H(22) 3.411 2_655
C(29) H(4) 3.493 2_656
C(29) H(5) 2.897 2_656
C(29) H(6) 3.374 2_656
C(29) H(21) 3.464 2_655
C(29) H(22) 3.439 2_655
C(30) H(16) 3.250 1_455
C(31) H(16) 3.069 1_455
C(31) H(20) 3.452 2_655
C(31) H(21) 3.133 2_655
C(31) H(24) 3.311 2_555
C(31) H(25) 3.242 2_555
C(32) H(14) 3.467 2_665
C(32) H(15) 3.333 1_455
C(32) H(16) 3.133 1_455
C(32) H(20) 3.339 2_655
C(32) H(25) 3.314 2_555
C(32) H(31) 3.550 2_665
C(33) H(7) 3.313 2_666
C(33) H(15) 3.313 1_455
C(33) H(16) 3.359 1_455
C(33) H(21) 3.591 1_565
C(34) H(7) 3.151 2_666
C(34) H(16) 3.508 1_455
C(34) H(20) 3.434 1_565
C(34) H(21) 3.459 1_565
C(35) H(16) 3.491 1_455
C(37) H(16) 2.945 1_455
C(37) H(17) 3.180 1_455
C(37) H(34) 3.286 2_666
C(38) H(16) 3.473 1_455
C(38) H(17) 2.997 1_455
C(38) H(33) 3.365 2_666
C(39) H(17) 3.395 1_455
C(39) H(18) 3.225 1_455
C(40) H(8) 3.236 2_656
C(40) H(18) 3.314 1_455
C(40) H(19) 3.409 1_455
C(41) H(4) 3.509 2_656
C(41) H(8) 3.409 2_656
C(41) H(9) 3.329 2_656
H(1) C(15) 3.393 2_766
H(1) C(16) 3.437 2_766
H(1) H(15) 3.438 2_766
H(1) H(16) 3.504 2_766
H(2) H(34) 3.423 2_666
H(3) O(2) 3.264 2_656
H(3) H(4) 3.575 2_656
H(3) H(8) 2.854 2_656
H(4) O(2) 3.496 2_656
H(4) C(29) 3.493 2_656
H(4) C(41) 3.509 2_656
H(4) H(3) 3.575 2_656
H(4) H(27) 3.517 2_656
H(4) H(37) 2.611 2_656
H(5) N(1) 3.098 1_556
H(5) C(28) 2.874 2_656
H(5) C(29) 2.897 2_656
H(5) H(15) 2.929 2_766
H(5) H(26) 2.727 2_656
H(5) H(27) 2.767 2_656
H(5) H(30) 3.596 2_666
H(6) N(1) 3.049 1_556
H(6) C(18) 3.370 2_656
H(6) C(22) 2.907 2_656
H(6) C(23) 2.599 2_656
H(6) C(29) 3.374 2_656
H(6) H(21) 2.983 2_656
H(6) H(22) 2.439 2_656
H(6) H(27) 2.822 2_656
H(7) N(1) 3.551 1_556
H(7) C(22) 3.514 2_656
H(7) C(33) 3.313 2_666
H(7) C(34) 3.151 2_666
H(7) H(15) 3.195 2_766
H(7) H(21) 3.417 2_656
H(7) H(30) 3.115 2_666
H(7) H(31) 2.788 2_666
H(8) C(40) 3.236 2_656
H(8) C(41) 3.409 2_656
H(8) H(3) 2.854 2_656
H(8) H(36) 2.520 2_656
H(8) H(37) 2.875 2_656
H(9) C(20) 3.521 2_756
H(9) C(25) 3.431 2_656
H(9) C(26) 3.346 2_656
H(9) C(41) 3.329 2_656
H(9) H(19) 2.738 2_756
H(9) H(24) 3.596 2_656
H(9) H(36) 3.473 2_656
H(9) H(37) 2.572 2_656
H(10) C(13) 3.117 2_766
H(10) C(14) 3.027 2_766
H(10) C(21) 3.358 2_756
H(10) H(13) 2.939 2_766
H(10) H(14) 2.774 2_766
H(10) H(19) 3.252 2_756
H(10) H(20) 2.548 2_756
H(10) H(29) 2.778 1_656
H(11) Pd(1) 3.446 2_766
H(11) O(1) 2.499 2_766
H(11) C(2) 3.188 2_766
H(11) C(12) 3.488 2_766
H(11) C(13) 3.086 2_766
H(11) H(12) 3.527 2_766
H(11) H(13) 2.704 2_766
H(11) H(32) 2.734 2_766
H(11) H(34) 3.323 1_655
H(11) H(35) 3.224 1_655
H(12) O(1) 2.650 2_766
H(12) C(2) 3.598 2_766
H(12) C(10) 3.384 2_766
H(12) C(11) 3.139 2_766
H(12) H(11) 3.527 2_766
H(12) H(12) 3.142 2_766
H(12) H(34) 3.165 1_655
H(13) C(9) 3.345 2_766
H(13) C(10) 3.237 2_766
H(13) H(10) 2.939 2_766
H(13) H(11) 2.704 2_766
H(13) H(26) 3.405 2_655
H(13) H(29) 3.257 2_665
H(13) H(30) 3.227 2_665
H(14) C(9) 3.423 2_766
H(14) C(14) 3.277 2_765
H(14) C(15) 3.020 2_765
H(14) C(32) 3.467 2_665
H(14) H(10) 2.774 2_766
H(14) H(14) 3.100 2_765
H(14) H(15) 2.621 2_765
H(14) H(25) 3.101 1_665
H(14) H(29) 2.727 2_665
H(15) C(5) 3.491 2_766
H(15) C(14) 3.199 2_765
H(15) C(32) 3.333 1_655
H(15) C(33) 3.313 1_655
H(15) H(1) 3.438 2_766
H(15) H(5) 2.929 2_766
H(15) H(7) 3.195 2_766
H(15) H(14) 2.621 2_765
H(15) H(26) 3.593 1_665
H(15) H(29) 3.283 1_655
H(15) H(30) 3.246 1_655
H(16) C(30) 3.250 1_655
H(16) C(31) 3.069 1_655
H(16) C(32) 3.133 1_655
H(16) C(33) 3.359 1_655
H(16) C(34) 3.508 1_655
H(16) C(35) 3.491 1_655
H(16) C(37) 2.945 1_655
H(16) C(38) 3.473 1_655
H(16) H(1) 3.504 2_766
H(16) H(25) 3.391 2_655
H(16) H(28) 3.455 1_655
H(16) H(29) 3.555 1_655
H(16) H(33) 2.510 1_655
H(16) H(34) 3.471 1_655
H(17) C(37) 3.180 1_655
H(17) C(38) 2.997 1_655
H(17) C(39) 3.395 1_655
H(17) H(23) 3.236 1_655
H(17) H(33) 3.438 1_655
H(17) H(34) 3.159 1_655
H(18) C(39) 3.225 1_655
H(18) C(40) 3.314 1_655
H(18) H(19) 3.283 2_756
H(18) H(35) 3.234 1_655
H(18) H(36) 3.405 1_655
H(18) H(36) 3.102 2_656
H(19) C(7) 3.329 2_756
H(19) C(8) 2.762 2_756
H(19) C(9) 3.095 2_756
H(19) C(40) 3.409 1_655
H(19) H(9) 2.738 2_756
H(19) H(10) 3.252 2_756
H(19) H(18) 3.283 2_756
H(19) H(23) 3.449 1_655
H(19) H(24) 3.387 1_655
H(19) H(35) 3.076 2_656
H(19) H(36) 3.149 1_655
H(19) H(36) 3.305 2_656
H(19) H(37) 3.581 1_655
H(20) C(9) 3.036 2_756
H(20) C(26) 3.408 1_655
H(20) C(31) 3.452 2_655
H(20) C(32) 3.339 2_655
H(20) C(34) 3.434 1_545
H(20) H(10) 2.548 2_756
H(20) H(24) 2.669 1_655
H(20) H(28) 3.081 2_655
H(20) H(29) 2.865 2_655
H(20) H(31) 2.603 1_545
H(20) H(35) 3.114 2_656
H(21) N(1) 2.648 2_655
H(21) C(1) 3.241 2_655
H(21) C(29) 3.464 2_655
H(21) C(31) 3.133 2_655
H(21) C(33) 3.591 1_545
H(21) C(34) 3.459 1_545
H(21) H(6) 2.983 2_656
H(21) H(7) 3.417 2_656
H(21) H(24) 3.506 1_655
H(21) H(27) 3.388 2_655
H(21) H(28) 2.846 2_655
H(21) H(30) 3.049 1_545
H(21) H(31) 2.759 1_545
H(22) N(1) 3.013 2_655
H(22) C(5) 3.378 2_656
H(22) C(28) 3.411 2_655
H(22) C(29) 3.439 2_655
H(22) H(6) 2.439 2_656
H(22) H(26) 3.120 2_655
H(22) H(27) 3.168 2_655
H(23) C(20) 3.436 1_455
H(23) H(17) 3.236 1_455
H(23) H(19) 3.449 1_455
H(23) H(24) 3.547 2_555
H(23) H(25) 3.453 2_555
H(24) C(20) 3.187 1_455
H(24) C(21) 2.743 1_455
H(24) C(22) 3.264 1_455
H(24) C(25) 3.327 2_555
H(24) C(26) 3.202 2_555
H(24) C(31) 3.311 2_555
H(24) H(9) 3.596 2_656
H(24) H(19) 3.387 1_455
H(24) H(20) 2.669 1_455
H(24) H(21) 3.506 1_455
H(24) H(23) 3.547 2_555
H(24) H(24) 3.352 2_555
H(24) H(28) 2.440 2_555
H(24) H(29) 3.430 2_555
H(25) C(15) 3.314 2_655
H(25) C(16) 3.169 2_655
H(25) C(17) 3.480 2_655
H(25) C(31) 3.242 2_555
H(25) C(32) 3.314 2_555
H(25) H(14) 3.101 1_445
H(25) H(16) 3.391 2_655
H(25) H(23) 3.453 2_555
H(25) H(28) 2.769 2_555
H(25) H(29) 2.915 2_555
H(26) N(1) 2.705 2_655
H(26) C(1) 3.192 2_655
H(26) C(5) 3.594 2_656
H(26) C(12) 3.374 2_655
H(26) C(13) 3.211 2_655
H(26) C(14) 3.535 2_655
H(26) C(23) 3.465 2_655
H(26) H(5) 2.727 2_656
H(26) H(13) 3.405 2_655
H(26) H(15) 3.593 1_445
H(26) H(22) 3.120 2_655
H(27) N(1) 3.054 2_655
H(27) C(5) 3.192 2_656
H(27) H(4) 3.517 2_656
H(27) H(5) 2.767 2_656
H(27) H(6) 2.822 2_656
H(27) H(21) 3.388 2_655
H(27) H(22) 3.168 2_655
H(28) C(21) 3.427 2_655
H(28) C(22) 3.309 2_655
H(28) C(26) 3.120 2_555
H(28) C(27) 3.280 2_555
H(28) H(16) 3.455 1_455
H(28) H(20) 3.081 2_655
H(28) H(21) 2.846 2_655
H(28) H(24) 2.440 2_555
H(28) H(25) 2.769 2_555
H(29) C(14) 3.500 2_665
H(29) H(10) 2.778 1_454
H(29) H(13) 3.257 2_665
H(29) H(14) 2.727 2_665
H(29) H(15) 3.283 1_455
H(29) H(16) 3.555 1_455
H(29) H(20) 2.865 2_655
H(29) H(24) 3.430 2_555
H(29) H(25) 2.915 2_555
H(29) H(31) 3.489 2_665
H(30) N(1) 2.720 2_665
H(30) C(1) 3.197 2_665
H(30) H(5) 3.596 2_666
H(30) H(7) 3.115 2_666
H(30) H(13) 3.227 2_665
H(30) H(15) 3.246 1_455
H(30) H(21) 3.049 1_565
H(31) C(21) 2.984 1_565
H(31) C(22) 3.056 1_565
H(31) C(32) 3.550 2_665
H(31) H(7) 2.788 2_666
H(31) H(20) 2.603 1_565
H(31) H(21) 2.759 1_565
H(31) H(29) 3.489 2_665
H(31) H(35) 3.094 2_666
H(32) C(10) 3.506 2_766
H(32) H(11) 2.734 2_766
H(32) H(34) 3.082 2_666
H(32) H(35) 3.246 2_666
H(33) C(16) 3.339 1_455
H(33) C(38) 3.365 2_666
H(33) H(16) 2.510 1_455
H(33) H(17) 3.438 1_455
H(33) H(34) 2.937 2_666
H(34) O(1) 2.395 2_666
H(34) C(2) 3.476 2_666
H(34) C(11) 3.525 1_455
H(34) C(37) 3.286 2_666
H(34) H(2) 3.423 2_666
H(34) H(11) 3.323 1_455
H(34) H(12) 3.165 1_455
H(34) H(16) 3.471 1_455
H(34) H(17) 3.159 1_455
H(34) H(32) 3.082 2_666
H(34) H(33) 2.937 2_666
H(34) H(34) 3.563 2_666
H(35) C(9) 3.477 1_455
H(35) C(10) 3.133 1_455
H(35) C(11) 3.452 1_455
H(35) C(20) 3.164 2_656
H(35) C(21) 3.196 2_656
H(35) H(11) 3.224 1_455
H(35) H(18) 3.234 1_455
H(35) H(19) 3.076 2_656
H(35) H(20) 3.114 2_656
H(35) H(31) 3.094 2_666
H(35) H(32) 3.246 2_666
H(36) C(7) 3.098 2_656
H(36) C(8) 3.598 2_656
H(36) C(18) 3.423 2_656
H(36) C(19) 2.942 2_656
H(36) C(20) 3.065 2_656
H(36) H(8) 2.520 2_656
H(36) H(9) 3.473 2_656
H(36) H(18) 3.405 1_455
H(36) H(18) 3.102 2_656
H(36) H(19) 3.149 1_455
H(36) H(19) 3.305 2_656
H(37) C(4) 3.525 2_656
H(37) C(7) 3.409 2_656
H(37) C(8) 3.255 2_656
H(37) H(4) 2.611 2_656
H(37) H(8) 2.875 2_656
H(37) H(9) 2.572 2_656
H(37) H(19) 3.581 1_455

loop_
_geom_torsion_atom_site_label_1
_geom_torsion_atom_site_label_2
_geom_torsion_atom_site_label_3
_geom_torsion_atom_site_label_4
_geom_torsion
P(1) Pd(1) P(2) C(24) -95.7(4)
P(1) Pd(1) P(2) C(30) 143.6(3)
P(1) Pd(1) P(2) C(36) 26.3(4)
P(2) Pd(1) P(1) C(6) -30.0(4)
P(2) Pd(1) P(1) C(12) -154.0(3)
P(2) Pd(1) P(1) C(18) 87.2(4)
P(1) Pd(1) C(1) N(1) -102(3)
C(1) Pd(1) P(1) C(6) 175.83(17)
C(1) Pd(1) P(1) C(12) 51.78(17)
C(1) Pd(1) P(1) C(18) -66.99(18)
P(1) Pd(1) C(2) O(1) 91.1(3)
P(1) Pd(1) C(2) O(2) -92.4(2)
C(2) Pd(1) P(1) C(6) 5.42(17)
C(2) Pd(1) P(1) C(12) -118.63(17)
C(2) Pd(1) P(1) C(18) 122.60(18)
P(2) Pd(1) C(1) N(1) 80(3)
C(1) Pd(1) P(2) C(24) 58.54(19)
C(1) Pd(1) P(2) C(30) -62.18(17)
C(1) Pd(1) P(2) C(36) -179.49(18)
P(2) Pd(1) C(2) O(1) -91.9(3)
P(2) Pd(1) C(2) O(2) 84.7(2)
C(2) Pd(1) P(2) C(24) -131.21(18)
C(2) Pd(1) P(2) C(30) 108.07(17)
C(2) Pd(1) P(2) C(36) -9.24(18)
C(1) Pd(1) C(2) O(1) -20.0(10)
C(1) Pd(1) C(2) O(2) 156.6(6)
C(2) Pd(1) C(1) N(1) 9(4)
Pd(1) P(1) C(6) C(7) 61.3(4)
Pd(1) P(1) C(6) C(11) -117.1(3)
Pd(1) P(1) C(12) C(13) 3.9(3)
Pd(1) P(1) C(12) C(17) -174.8(2)
Pd(1) P(1) C(18) C(19) -150.3(3)
Pd(1) P(1) C(18) C(23) 31.2(3)
C(6) P(1) C(12) C(13) -125.5(3)
C(6) P(1) C(12) C(17) 55.9(3)
C(12) P(1) C(6) C(7) -170.4(3)
C(12) P(1) C(6) C(11) 11.2(4)
C(6) P(1) C(18) C(19) -24.7(3)
C(6) P(1) C(18) C(23) 156.7(3)
C(18) P(1) C(6) C(7) -62.7(4)
C(18) P(1) C(6) C(11) 118.9(4)
C(12) P(1) C(18) C(19) 84.9(3)
C(12) P(1) C(18) C(23) -93.7(3)
C(18) P(1) C(12) C(13) 128.4(3)
C(18) P(1) C(12) C(17) -50.3(3)
Pd(1) P(2) C(24) C(25) 165.9(3)
Pd(1) P(2) C(24) C(29) -13.6(4)
Pd(1) P(2) C(30) C(31) 132.7(4)
Pd(1) P(2) C(30) C(35) -49.4(4)
Pd(1) P(2) C(36) C(37) 98.5(3)
Pd(1) P(2) C(36) C(41) -81.7(2)
C(24) P(2) C(30) C(31) 7.3(5)
C(24) P(2) C(30) C(35) -174.8(3)
C(30) P(2) C(24) C(25) -72.8(4)
C(30) P(2) C(24) C(29) 107.8(3)
C(24) P(2) C(36) C(37) -133.4(3)
C(24) P(2) C(36) C(41) 46.5(3)
C(36) P(2) C(24) C(25) 35.7(4)
C(36) P(2) C(24) C(29) -143.7(3)
C(30) P(2) C(36) C(37) -21.7(3)
C(30) P(2) C(36) C(41) 158.2(2)
C(36) P(2) C(30) C(31) -100.7(4)
C(36) P(2) C(30) C(35) 77.2(4)
C(2) O(2) C(3) C(4) -179.5(3)
C(3) O(2) C(2) Pd(1) -175.2(2)
C(3) O(2) C(2) O(1) 1.3(5)
O(2) C(3) C(4) C(5) -175.5(3)
P(1) C(6) C(7) C(8) -179.4(3)
P(1) C(6) C(11) C(10) 179.1(3)
C(7) C(6) C(11) C(10) 0.8(7)
C(11) C(6) C(7) C(8) -0.9(7)
C(6) C(7) C(8) C(9) -0.4(7)
C(7) C(8) C(9) C(10) 1.8(7)
C(8) C(9) C(10) C(11) -2.0(7)
C(9) C(10) C(11) C(6) 0.7(7)
P(1) C(12) C(13) C(14) -179.6(3)
P(1) C(12) C(17) C(16) -179.6(3)
C(13) C(12) C(17) C(16) 1.7(5)
C(17) C(12) C(13) C(14) -1.0(5)
C(12) C(13) C(14) C(15) -0.1(4)
C(13) C(14) C(15) C(16) 0.4(6)
C(14) C(15) C(16) C(17) 0.4(6)
C(15) C(16) C(17) C(12) -1.4(6)
P(1) C(18) C(19) C(20) -178.8(3)
P(1) C(18) C(23) C(22) 178.7(3)
C(19) C(18) C(23) C(22) 0.1(4)
C(23) C(18) C(19) C(20) -0.3(5)
C(18) C(19) C(20) C(21) -0.5(6)
C(19) C(20) C(21) C(22) 1.4(6)
C(20) C(21) C(22) C(23) -1.5(6)
C(21) C(22) C(23) C(18) 0.8(6)
P(2) C(24) C(25) C(26) -179.0(3)
P(2) C(24) C(29) C(28) 179.1(3)
C(25) C(24) C(29) C(28) -0.3(6)
C(29) C(24) C(25) C(26) 0.5(6)
C(24) C(25) C(26) C(27) -0.6(7)
C(25) C(26) C(27) C(28) 0.6(7)
C(26) C(27) C(28) C(29) -0.4(7)
C(27) C(28) C(29) C(24) 0.3(6)
P(2) C(30) C(31) C(32) 176.3(4)
P(2) C(30) C(35) C(34) -174.9(4)
C(31) C(30) C(35) C(34) 3.2(7)
C(35) C(30) C(31) C(32) -1.6(7)
C(30) C(31) C(32) C(33) -0.3(7)
C(31) C(32) C(33) C(34) 0.7(8)
C(32) C(33) C(34) C(35) 0.8(8)
C(33) C(34) C(35) C(30) -2.8(8)
P(2) C(36) C(37) C(38) 179.3(2)
P(2) C(36) C(41) C(40) -179.8(2)
C(37) C(36) C(41) C(40) 0.1(3)
C(41) C(36) C(37) C(38) -0.6(5)
C(36) C(37) C(38) C(39) -0.1(4)
C(37) C(38) C(39) C(40) 1.4(5)
C(38) C(39) C(40) C(41) -2.0(5)
C(39) C(40) C(41) C(36) 1.2(5)
